data_4130425
loop_
_publ_author_name
'Branzea, Diana G.'
'Pop, Flavia'
'Auban-Senzier, Pascale'
'Cl\'erac, Rodolphe'
'Alemany, Pere'
'Canadell, Enric'
'Avarvari, Narcis'

_publ_section_title
;
 Localization versus Delocalization in Chiral Single Component Conductors
 of Gold Bis(dithiolene) Complexes.
;
_journal_issue 21
_journal_name_full 'Journal of the American Chemical Society'
_journal_page_first 6838
_journal_page_last 6851
_journal_paper_doi 10.1021/jacs.6b03342
_journal_volume 138
_journal_year 2016
_chemical_absolute_configuration syn
_chemical_formula_moiety 'C28 H52 N Ni S8'
_chemical_formula_sum 'C28 H52 N Ni S8'
_chemical_formula_weight 717.90
_space_group_IT_number 1
_space_group_name_Hall 'P 1'
_space_group_name_H-M_alt 'P 1'
_symmetry_cell_setting triclinic
_symmetry_space_group_name_Hall 'P 1'
_symmetry_space_group_name_H-M 'P 1'
_atom_sites_solution_hydrogens geom
_atom_sites_solution_primary direct
_atom_sites_solution_secondary difmap
_audit_creation_method SHELXL-97
_cell_angle_alpha 81.690(6)
_cell_angle_beta 80.294(5)
_cell_angle_gamma 69.818(6)
_cell_formula_units_Z 2
_cell_length_a 9.9946(6)
_cell_length_b 12.8908(12)
_cell_length_c 15.4197(13)
_cell_measurement_reflns_used 40410
_cell_measurement_temperature 293(2)
_cell_measurement_theta_max 28.5
_cell_measurement_theta_min 3.2
_cell_volume 1830.0(3)
_computing_cell_refinement 'Dirax/lsq (Duisenberg & Schreurs, 1989-2000)'
_computing_data_collection KappaCCD
_computing_data_reduction 'Denzo and Scalepak'
_computing_structure_refinement 'SHELXL-97 (Sheldrick, 1997)'
_computing_structure_solution 'SHELXS-97 (Sheldrick, 1997)'
_diffrn_ambient_temperature 293(2)
_diffrn_measured_fraction_theta_full 0.996
_diffrn_measured_fraction_theta_max 0.996
_diffrn_measurement_device_type area_detector
_diffrn_measurement_method CCD
_diffrn_radiation_monochromator graphite
_diffrn_radiation_source 'fine-focus sealed tube'
_diffrn_radiation_type MoK\a
_diffrn_radiation_wavelength 0.71073
_diffrn_reflns_av_R_equivalents 0.0317
_diffrn_reflns_av_sigmaI/netI 0.0502
_diffrn_reflns_limit_h_max 13
_diffrn_reflns_limit_h_min -13
_diffrn_reflns_limit_k_max 17
_diffrn_reflns_limit_k_min -17
_diffrn_reflns_limit_l_max 20
_diffrn_reflns_limit_l_min -20
_diffrn_reflns_number 40410
_diffrn_reflns_theta_full 28.49
_diffrn_reflns_theta_max 28.49
_diffrn_reflns_theta_min 3.18
_exptl_absorpt_coefficient_mu 1.005
_exptl_absorpt_correction_T_max 0.7457
_exptl_absorpt_correction_T_min 0.6481
_exptl_absorpt_correction_type multi-scan
_exptl_absorpt_process_details sadabs
_exptl_crystal_colour green
_exptl_crystal_density_diffrn 1.303
_exptl_crystal_density_meas ?
_exptl_crystal_density_method 'not measured'
_exptl_crystal_description prism
_exptl_crystal_F_000 766
_exptl_crystal_size_max 0.6
_exptl_crystal_size_mid 0.4
_exptl_crystal_size_min 0.08
_refine_diff_density_max 0.377
_refine_diff_density_min -0.323
_refine_diff_density_rms 0.053
_refine_ls_abs_structure_details 'Flack H D (1983), Acta Cryst. A39, 876-881'
_refine_ls_abs_structure_Flack -0.013(19)
_refine_ls_extinction_method none
_refine_ls_goodness_of_fit_ref 1.020
_refine_ls_hydrogen_treatment constr
_refine_ls_matrix_type full
_refine_ls_number_parameters 685
_refine_ls_number_reflns 16429
_refine_ls_number_restraints 5
_refine_ls_restrained_S_all 1.022
_refine_ls_R_factor_all 0.0936
_refine_ls_R_factor_gt 0.0450
_refine_ls_shift/su_max 0.005
_refine_ls_shift/su_mean 0.000
_refine_ls_structure_factor_coef Fsqd
_refine_ls_weighting_details 'calc w=1/[\s^2^(Fo^2^)+(0.0327P)^2^+1.1901P] where P=(Fo^2^+2Fc^2^)/3'
_refine_ls_weighting_scheme calc
_refine_ls_wR_factor_gt 0.0871
_refine_ls_wR_factor_ref 0.1068
_reflns_number_gt 10476
_reflns_number_total 16429
_reflns_threshold_expression >2sigma(I)
_cod_data_source_file ja6b03342_si_002.cif
_cod_data_source_block (TBA)(2a)
_cod_depositor_comments
;
The following automatic conversions were performed:

data item '_exptl_crystal_density_meas' value 'not measured' was
changed to '?' -- the value is perceived as not measured.

Automatic conversion script
Id: cif_fix_values 6909 2019-04-08 15:41:33Z antanas 
;
_cod_database_code 4130425

loop_
_symmetry_equiv_pos_as_xyz
'x, y, z'

loop_
_atom_site_label
_atom_site_type_symbol
_atom_site_fract_x
_atom_site_fract_y
_atom_site_fract_z
_atom_site_U_iso_or_equiv
_atom_site_adp_type
_atom_site_occupancy
_atom_site_symmetry_multiplicity
_atom_site_calc_flag
_atom_site_refinement_flags
Ni1 Ni 0.91175(14) 0.62437(10) 0.86634(8) 0.04262(10) Uani 1 1 d .
S1A S 0.6877(2) 0.65157(16) 0.91282(13) 0.0509(5) Uani 1 1 d .
S2A S 0.9367(2) 0.69138(19) 0.97911(14) 0.0633(6) Uani 1 1 d .
S3A S 0.4794(3) 0.7451(2) 1.06063(17) 0.0822(7) Uani 1 1 d .
S4A S 0.7621(3) 0.7905(3) 1.13644(18) 0.0987(10) Uani 1 1 d .
S5A S 0.8854(2) 0.56201(19) 0.75107(13) 0.0634(6) Uani 1 1 d .
S6A S 1.1365(2) 0.59332(16) 0.82219(13) 0.0506(5) Uani 1 1 d .
S7A S 1.0607(3) 0.4615(3) 0.59507(19) 0.1022(10) Uani 1 1 d .
S8A S 1.3475(2) 0.4935(2) 0.67727(16) 0.0813(7) Uani 1 1 d .
N1A N 0.4652(7) 0.3725(5) 0.0064(4) 0.0559(16) Uani 1 1 d .
C1A C 0.6576(9) 0.7124(6) 1.0096(5) 0.053(2) Uani 1 1 d .
C2A C 0.7673(10) 0.7286(7) 1.0402(5) 0.061(2) Uani 1 1 d .
C3A C 0.4843(7) 0.7823(6) 1.1693(4) 0.089(2) Uani 1 1 d .
H3A H 0.3848 0.8243 1.1906 0.106 Uiso 1 1 calc R
C4A C 0.5688(9) 0.8617(6) 1.1640(5) 0.092(2) Uani 1 1 d .
H4A H 0.5559 0.8840 1.2238 0.110 Uiso 1 1 calc R
C5A C 0.5290(10) 0.6824(8) 1.2369(6) 0.105(3) Uani 1 1 d .
H5A1 H 0.4723 0.6356 1.2365 0.158 Uiso 1 1 calc R
H5A2 H 0.5140 0.7072 1.2946 0.158 Uiso 1 1 calc R
H5A3 H 0.6288 0.6412 1.2222 0.158 Uiso 1 1 calc R
C6A C 0.5146(12) 0.9680(8) 1.1046(7) 0.117(3) Uani 1 1 d .
H6A1 H 0.5723 1.0139 1.1052 0.176 Uiso 1 1 calc R
H6A2 H 0.4164 1.0071 1.1256 0.176 Uiso 1 1 calc R
H6A3 H 0.5210 0.9503 1.0453 0.176 Uiso 1 1 calc R
C7A C 1.0555(9) 0.5181(6) 0.6928(5) 0.055(2) Uani 1 1 d .
C8A C 1.1656(9) 0.5314(6) 0.7237(5) 0.052(2) Uani 1 1 d .
C9A C 1.2401(8) 0.4475(7) 0.5366(5) 0.090(2) Uani 1 1 d .
H9A H 1.2595 0.3950 0.4923 0.108 Uiso 1 1 calc R
C10A C 1.3554(7) 0.3987(6) 0.5977(4) 0.0833(19) Uani 1 1 d .
H10A H 1.4471 0.3889 0.5597 0.100 Uiso 1 1 calc R
C11A C 1.3631(13) 0.2834(8) 0.6423(7) 0.130(4) Uani 1 1 d .
H11A H 1.4382 0.2578 0.6795 0.195 Uiso 1 1 calc R
H11B H 1.3829 0.2330 0.5980 0.195 Uiso 1 1 calc R
H11C H 1.2729 0.2870 0.6775 0.195 Uiso 1 1 calc R
C12A C 1.2436(10) 0.5575(8) 0.4868(6) 0.116(3) Uani 1 1 d .
H12A H 1.1686 0.5846 0.4494 0.174 Uiso 1 1 calc R
H12B H 1.3350 0.5469 0.4512 0.174 Uiso 1 1 calc R
H12C H 1.2293 0.6104 0.5282 0.174 Uiso 1 1 calc R
C13A C 0.5819(9) 0.3277(6) 0.0662(5) 0.061(2) Uani 1 1 d .
H13C H 0.6476 0.2582 0.0457 0.074 Uiso 1 1 calc R
H13D H 0.5374 0.3107 0.1249 0.074 Uiso 1 1 calc R
C14A C 0.6710(11) 0.4007(7) 0.0744(6) 0.085(3) Uani 1 1 d .
H14C H 0.7001 0.4310 0.0159 0.103 Uiso 1 1 calc R
H14D H 0.6112 0.4624 0.1078 0.103 Uiso 1 1 calc R
C15A C 0.7984(10) 0.3417(8) 0.1175(7) 0.086(3) Uani 1 1 d .
H15C H 0.8564 0.2781 0.0857 0.103 Uiso 1 1 calc R
H15D H 0.7693 0.3143 0.1771 0.103 Uiso 1 1 calc R
C16A C 0.8891(11) 0.4133(8) 0.1218(7) 0.096(3) Uani 1 1 d .
H16D H 0.9714 0.3704 0.1508 0.143 Uiso 1 1 calc R
H16E H 0.8331 0.4756 0.1543 0.143 Uiso 1 1 calc R
H16F H 0.9203 0.4394 0.0629 0.143 Uiso 1 1 calc R
C17A C 0.3573(9) 0.4795(6) 0.0380(5) 0.063(2) Uani 1 1 d .
H17C H 0.4060 0.5338 0.0334 0.075 Uiso 1 1 calc R
H17D H 0.2838 0.5076 -0.0013 0.075 Uiso 1 1 calc R
C18A C 0.2851(11) 0.4702(7) 0.1309(6) 0.089(3) Uani 1 1 d .
H18C H 0.3585 0.4393 0.1701 0.107 Uiso 1 1 calc R
H18D H 0.2329 0.4183 0.1350 0.107 Uiso 1 1 calc R
C19A C 0.1826(10) 0.5777(6) 0.1629(7) 0.109(3) Uani 1 1 d .
H19C H 0.2321 0.6320 0.1495 0.130 Uiso 1 1 calc R
H19D H 0.1034 0.6024 0.1278 0.130 Uiso 1 1 calc R
C20A C 0.1243(16) 0.5813(11) 0.2505(8) 0.217(8) Uani 1 1 d .
H20D H 0.0642 0.6558 0.2608 0.325 Uiso 1 1 calc R
H20E H 0.2002 0.5579 0.2871 0.325 Uiso 1 1 calc R
H20F H 0.0680 0.5326 0.2647 0.325 Uiso 1 1 calc R
C21A C 0.5283(11) 0.4033(7) -0.0873(5) 0.072(2) Uani 1 1 d .
H21C H 0.4511 0.4341 -0.1238 0.087 Uiso 1 1 calc R
H21D H 0.5696 0.4608 -0.0852 0.087 Uiso 1 1 calc R
C22A C 0.6420(12) 0.3076(9) -0.1303(6) 0.091(3) Uani 1 1 d .
H22C H 0.7146 0.2706 -0.0913 0.110 Uiso 1 1 calc R
H22D H 0.5990 0.2543 -0.1406 0.110 Uiso 1 1 calc R
C23A C 0.7105(14) 0.3485(11) -0.2163(8) 0.127(4) Uani 1 1 d .
H23C H 0.6374 0.3825 -0.2554 0.153 Uiso 1 1 calc R
H23D H 0.7469 0.4055 -0.2055 0.153 Uiso 1 1 calc R
C24A C 0.8304(13) 0.2606(11) -0.2618(7) 0.125(4) Uani 1 1 d .
H24D H 0.8711 0.2934 -0.3149 0.187 Uiso 1 1 calc R
H24E H 0.7943 0.2061 -0.2764 0.187 Uiso 1 1 calc R
H24F H 0.9030 0.2256 -0.2234 0.187 Uiso 1 1 calc R
C25A C 0.3977(9) 0.2850(6) 0.0089(6) 0.060(2) Uani 1 1 d .
H25C H 0.3580 0.2701 0.0694 0.072 Uiso 1 1 calc R
H25D H 0.4724 0.2172 -0.0083 0.072 Uiso 1 1 calc R
C26A C 0.2771(10) 0.3130(7) -0.0509(6) 0.077(3) Uani 1 1 d .
H26C H 0.2035 0.3824 -0.0361 0.093 Uiso 1 1 calc R
H26D H 0.3170 0.3228 -0.1122 0.093 Uiso 1 1 calc R
C27A C 0.2104(11) 0.2231(8) -0.0400(7) 0.090(3) Uani 1 1 d .
H27C H 0.1655 0.2155 0.0204 0.108 Uiso 1 1 calc R
H27D H 0.2839 0.1528 -0.0525 0.108 Uiso 1 1 calc R
C28A C 0.0971(13) 0.2532(10) -0.1039(8) 0.119(4) Uani 1 1 d .
H28D H 0.0543 0.1958 -0.0973 0.179 Uiso 1 1 calc R
H28E H 0.1422 0.2602 -0.1635 0.179 Uiso 1 1 calc R
H28F H 0.0241 0.3223 -0.0907 0.179 Uiso 1 1 calc R
Ni2 Ni 1.41177(15) 1.12720(11) 1.36565(9) 0.04940(11) Uani 1 1 d .
S1B S 1.4587(2) 1.27970(17) 1.32837(13) 0.0582(5) Uani 1 1 d .
S2B S 1.5668(2) 1.07206(17) 1.45875(13) 0.0567(5) Uani 1 1 d .
S3B S 1.6519(3) 1.38525(18) 1.37686(16) 0.0679(6) Uani 1 1 d .
S4B S 1.7671(3) 1.1555(2) 1.52037(16) 0.0792(8) Uani 1 1 d .
S5B S 1.2594(2) 1.18041(16) 1.27163(13) 0.0555(5) Uani 1 1 d .
S6B S 1.3636(2) 0.97490(18) 1.40410(13) 0.0599(6) Uani 1 1 d .
S7B S 1.0575(3) 1.09355(19) 1.21256(14) 0.0680(6) Uani 1 1 d .
S8B S 1.1741(3) 0.86860(18) 1.35910(17) 0.0709(7) Uani 1 1 d .
N1B N 0.3735(7) 0.8685(5) 0.7194(4) 0.0559(16) Uani 1 1 d .
C1B C 1.5904(8) 1.2700(7) 1.3926(5) 0.058(2) Uani 1 1 d .
C2B C 1.6361(8) 1.1794(6) 1.4504(5) 0.0468(19) Uani 1 1 d .
C3B C 1.8393(6) 1.3162(5) 1.3952(4) 0.0629(14) Uani 1 1 d .
H3B H 1.8837 1.2587 1.3541 0.075 Uiso 1 1 calc R
C4B C 1.8540(6) 1.2620(5) 1.4885(4) 0.0602(14) Uani 1 1 d .
H4B H 1.8109 1.3199 1.5293 0.072 Uiso 1 1 calc R
C5B C 1.9144(10) 1.4024(7) 1.3736(6) 0.083(3) Uani 1 1 d .
H5B1 H 1.9044 1.4347 1.3140 0.124 Uiso 1 1 calc R
H5B2 H 2.0145 1.3678 1.3799 0.124 Uiso 1 1 calc R
H5B3 H 1.8719 1.4593 1.4134 0.124 Uiso 1 1 calc R
C6B C 2.0107(9) 1.2039(8) 1.5034(7) 0.078(3) Uani 1 1 d .
H6B1 H 2.0150 1.1726 1.5637 0.117 Uiso 1 1 calc R
H6B2 H 2.0612 1.2567 1.4912 0.117 Uiso 1 1 calc R
H6B3 H 2.0543 1.1459 1.4648 0.117 Uiso 1 1 calc R
C7B C 1.1887(9) 1.0731(7) 1.2811(5) 0.056(2) Uani 1 1 d .
C8B C 1.2340(8) 0.9824(6) 1.3397(5) 0.0462(19) Uani 1 1 d .
C9B C 0.9422(6) 1.0222(4) 1.2812(4) 0.0588(13) Uani 1 1 d .
H9B H 0.9088 1.0553 1.3376 0.071 Uiso 1 1 calc R
C10B C 1.0193(6) 0.8998(5) 1.2997(4) 0.0630(14) Uani 1 1 d .
H10B H 1.0528 0.8672 1.2431 0.076 Uiso 1 1 calc R
C11B C 0.8122(9) 1.0462(7) 1.2318(6) 0.067(2) Uani 1 1 d .
H11D H 0.7662 1.1250 1.2223 0.101 Uiso 1 1 calc R
H11E H 0.7454 1.0131 1.2663 0.101 Uiso 1 1 calc R
H11F H 0.8437 1.0155 1.1758 0.101 Uiso 1 1 calc R
C12B C 0.9234(9) 0.8380(7) 1.3572(7) 0.085(3) Uani 1 1 d .
H12D H 0.9774 0.7605 1.3657 0.128 Uiso 1 1 calc R
H12E H 0.8416 0.8474 1.3283 0.128 Uiso 1 1 calc R
H12F H 0.8915 0.8678 1.4136 0.128 Uiso 1 1 calc R
C13B C 0.2501(9) 0.9214(6) 0.6623(5) 0.061(2) Uani 1 1 d .
H13A H 0.1833 0.9873 0.6880 0.073 Uiso 1 1 calc R
H13B H 0.2893 0.9445 0.6038 0.073 Uiso 1 1 calc R
C14B C 0.1687(9) 0.8444(7) 0.6538(6) 0.070(2) Uani 1 1 d .
H14A H 0.2300 0.7853 0.6183 0.084 Uiso 1 1 calc R
H14B H 0.1432 0.8110 0.7120 0.084 Uiso 1 1 calc R
C15B C 0.0337(9) 0.9062(7) 0.6115(6) 0.069(2) Uani 1 1 d .
H15A H -0.0235 0.9685 0.6449 0.082 Uiso 1 1 calc R
H15B H 0.0606 0.9358 0.5522 0.082 Uiso 1 1 calc R
C16B C -0.0566(11) 0.8363(8) 0.6064(7) 0.087(3) Uani 1 1 d .
H16A H -0.1402 0.8806 0.5791 0.130 Uiso 1 1 calc R
H16B H -0.0857 0.8080 0.6649 0.130 Uiso 1 1 calc R
H16C H -0.0019 0.7755 0.5720 0.130 Uiso 1 1 calc R
C17B C 0.4436(9) 0.9582(6) 0.7215(6) 0.060(2) Uani 1 1 d .
H17A H 0.4799 0.9789 0.6614 0.071 Uiso 1 1 calc R
H17B H 0.3700 1.0237 0.7436 0.071 Uiso 1 1 calc R
C18B C 0.5633(10) 0.9234(7) 0.7766(7) 0.076(2) Uani 1 1 d .
H18A H 0.6406 0.8614 0.7520 0.091 Uiso 1 1 calc R
H18B H 0.5294 0.8981 0.8358 0.091 Uiso 1 1 calc R
C19B C 0.6206(11) 1.0147(7) 0.7816(7) 0.081(3) Uani 1 1 d .
H19A H 0.5426 1.0772 0.8049 0.097 Uiso 1 1 calc R
H19B H 0.6559 1.0388 0.7224 0.097 Uiso 1 1 calc R
C20B C 0.7389(11) 0.9826(9) 0.8381(7) 0.099(3) Uani 1 1 d .
H20A H 0.7735 1.0438 0.8364 0.148 Uiso 1 1 calc R
H20B H 0.8161 0.9199 0.8163 0.148 Uiso 1 1 calc R
H20C H 0.7033 0.9634 0.8979 0.148 Uiso 1 1 calc R
C21B C 0.3149(10) 0.8353(7) 0.8130(5) 0.068(2) Uani 1 1 d .
H21A H 0.2724 0.7789 0.8101 0.082 Uiso 1 1 calc R
H21B H 0.3956 0.8011 0.8466 0.082 Uiso 1 1 calc R
C22B C 0.2053(12) 0.9256(9) 0.8640(6) 0.094(3) Uani 1 1 d .
H22A H 0.2515 0.9759 0.8762 0.113 Uiso 1 1 calc R
H22B H 0.1308 0.9675 0.8274 0.113 Uiso 1 1 calc R
C23B C 0.1388(13) 0.8852(12) 0.9469(7) 0.127(4) Uani 1 1 d .
H23A H 0.0964 0.8332 0.9333 0.152 Uiso 1 1 calc R
H23B H 0.2153 0.8431 0.9820 0.152 Uiso 1 1 calc R
C24B C 0.0310(15) 0.9613(13) 1.0024(8) 0.179(7) Uani 1 1 d .
H24A H -0.0005 0.9208 1.0543 0.268 Uiso 1 1 calc R
H24B H -0.0492 1.0015 0.9707 0.268 Uiso 1 1 calc R
H24C H 0.0706 1.0124 1.0192 0.268 Uiso 1 1 calc R
C25B C 0.4844(9) 0.7647(6) 0.6828(6) 0.068(2) Uani 1 1 d .
H25A H 0.5566 0.7333 0.7228 0.082 Uiso 1 1 calc R
H25B H 0.4371 0.7105 0.6825 0.082 Uiso 1 1 calc R
C26B C 0.5583(11) 0.7812(8) 0.5926(6) 0.089(3) Uani 1 1 d D
H26A H 0.6342 0.8112 0.5945 0.107 Uiso 1 1 calc R
H26B H 0.4908 0.8321 0.5548 0.107 Uiso 1 1 calc R
C27B C 0.6250(14) 0.6582(11) 0.5555(8) 0.194(7) Uani 1 1 d D
H27A H 0.6852 0.6043 0.5957 0.232 Uiso 1 1 calc R
H27B H 0.5501 0.6316 0.5449 0.232 Uiso 1 1 calc R
C28B C 0.6997(14) 0.6805(10) 0.4825(14) 0.239(10) Uani 1 1 d D
H28A H 0.7503 0.6135 0.4545 0.359 Uiso 1 1 calc R
H28B H 0.7675 0.7123 0.4950 0.359 Uiso 1 1 calc R
H28C H 0.6366 0.7324 0.4438 0.359 Uiso 1 1 calc R

loop_
_atom_site_aniso_label
_atom_site_aniso_U_11
_atom_site_aniso_U_22
_atom_site_aniso_U_33
_atom_site_aniso_U_23
_atom_site_aniso_U_13
_atom_site_aniso_U_12
Ni1 0.0444(2) 0.0430(2) 0.0402(2) -0.00251(17) -0.00625(16) -0.01417(17)
S1A 0.0476(12) 0.0583(11) 0.0490(11) -0.0036(9) -0.0081(9) -0.0198(9)
S2A 0.0543(14) 0.0848(15) 0.0597(13) -0.0261(12) -0.0045(11) -0.0278(12)
S3A 0.0559(14) 0.1033(16) 0.0862(15) -0.0331(13) 0.0174(12) -0.0274(12)
S4A 0.089(2) 0.135(2) 0.0850(18) -0.0688(19) 0.0091(16) -0.0396(18)
S5A 0.0538(14) 0.0891(16) 0.0561(13) -0.0254(12) -0.0022(11) -0.0295(12)
S6A 0.0454(11) 0.0603(11) 0.0472(11) -0.0064(9) -0.0066(9) -0.0178(9)
S7A 0.085(2) 0.152(3) 0.0845(18) -0.070(2) 0.0067(16) -0.0429(19)
S8A 0.0509(13) 0.1074(17) 0.0741(14) -0.0243(13) 0.0025(11) -0.0102(11)
N1A 0.075(4) 0.042(3) 0.051(3) 0.001(3) -0.018(3) -0.018(3)
C1A 0.047(5) 0.051(4) 0.061(5) -0.010(4) 0.003(4) -0.018(4)
C2A 0.064(6) 0.076(5) 0.044(4) -0.019(4) 0.002(4) -0.022(4)
C3A 0.077(4) 0.094(5) 0.074(4) -0.020(4) 0.023(3) -0.013(4)
C4A 0.102(6) 0.100(6) 0.064(4) -0.044(4) 0.021(4) -0.021(5)
C5A 0.107(6) 0.109(6) 0.086(5) -0.007(5) 0.003(5) -0.025(5)
C6A 0.138(8) 0.070(5) 0.117(7) -0.019(5) 0.010(6) -0.009(5)
C7A 0.057(6) 0.050(4) 0.059(5) -0.017(4) -0.004(4) -0.016(4)
C8A 0.051(5) 0.053(4) 0.043(4) -0.005(3) -0.002(4) -0.006(4)
C9A 0.085(5) 0.102(6) 0.073(5) -0.039(4) 0.005(4) -0.014(4)
C10A 0.079(4) 0.078(4) 0.070(4) -0.022(3) 0.015(3) -0.002(3)
C11A 0.175(11) 0.076(5) 0.100(7) -0.006(5) 0.025(6) -0.013(6)
C12A 0.119(7) 0.110(7) 0.090(6) 0.029(5) -0.020(5) -0.013(5)
C13A 0.078(6) 0.052(5) 0.052(4) 0.010(4) -0.018(4) -0.020(4)
C14A 0.118(8) 0.062(5) 0.085(6) 0.011(5) -0.054(6) -0.030(5)
C15A 0.069(6) 0.094(7) 0.085(7) 0.006(6) -0.020(5) -0.017(5)
C16A 0.079(7) 0.086(7) 0.124(9) 0.008(6) -0.049(6) -0.022(5)
C17A 0.078(5) 0.043(4) 0.066(4) 0.004(3) -0.035(4) -0.011(3)
C18A 0.101(6) 0.052(4) 0.103(7) -0.006(4) -0.032(5) -0.003(4)
C19A 0.107(6) 0.071(5) 0.130(7) -0.044(5) -0.054(6) 0.024(4)
C20A 0.277(18) 0.173(13) 0.144(10) -0.101(10) 0.046(11) -0.004(12)
C21A 0.118(7) 0.073(5) 0.048(4) 0.017(4) -0.032(4) -0.059(5)
C22A 0.123(7) 0.104(6) 0.050(4) -0.004(4) 0.001(4) -0.047(5)
C23A 0.143(10) 0.164(10) 0.099(8) 0.017(7) 0.006(7) -0.103(8)
C24A 0.129(7) 0.206(10) 0.063(5) -0.032(6) 0.019(5) -0.091(7)
C25A 0.073(5) 0.053(4) 0.056(4) 0.003(4) -0.010(4) -0.025(4)
C26A 0.099(6) 0.072(5) 0.074(5) 0.022(4) -0.033(5) -0.046(5)
C27A 0.101(7) 0.089(6) 0.092(6) 0.009(5) -0.015(5) -0.053(5)
C28A 0.142(11) 0.143(10) 0.109(9) -0.007(7) -0.042(8) -0.081(8)
Ni2 0.0447(2) 0.0543(3) 0.0415(2) -0.00314(19) -0.00612(17) -0.00686(19)
S1B 0.0592(14) 0.0549(11) 0.0546(12) 0.0029(10) -0.0175(10) -0.0099(10)
S2B 0.0530(13) 0.0600(12) 0.0519(12) 0.0071(10) -0.0139(10) -0.0134(10)
S3B 0.0710(15) 0.0540(12) 0.0735(14) 0.0056(11) -0.0142(12) -0.0162(11)
S4B 0.0746(17) 0.106(2) 0.0655(15) 0.0274(14) -0.0323(13) -0.0434(15)
S5B 0.0579(13) 0.0570(12) 0.0491(11) 0.0037(10) -0.0149(10) -0.0156(10)
S6B 0.0607(14) 0.0593(12) 0.0527(12) 0.0055(10) -0.0168(11) -0.0109(10)
S7B 0.0735(16) 0.0808(16) 0.0587(13) 0.0101(12) -0.0256(12) -0.0354(13)
S8B 0.0736(16) 0.0533(13) 0.0841(16) 0.0018(12) -0.0182(13) -0.0181(11)
N1B 0.063(4) 0.050(3) 0.057(4) 0.008(3) -0.020(3) -0.021(3)
C1B 0.051(5) 0.068(5) 0.049(5) -0.012(4) 0.002(4) -0.014(4)
C2B 0.039(4) 0.059(5) 0.037(4) -0.007(4) -0.006(3) -0.008(4)
C3B 0.068(3) 0.067(4) 0.054(3) -0.013(3) 0.001(3) -0.024(3)
C4B 0.067(3) 0.060(3) 0.055(3) -0.019(3) -0.005(3) -0.019(3)
C5B 0.105(7) 0.067(5) 0.084(6) 0.005(4) -0.025(5) -0.037(5)
C6B 0.064(6) 0.083(7) 0.093(7) -0.013(6) -0.020(5) -0.026(5)
C7B 0.057(5) 0.065(6) 0.045(4) -0.004(4) -0.004(4) -0.018(4)
C8B 0.047(5) 0.043(4) 0.041(4) -0.004(3) -0.007(4) -0.005(3)
C9B 0.060(3) 0.060(3) 0.057(3) -0.014(3) -0.001(3) -0.019(3)
C10B 0.065(3) 0.065(3) 0.058(3) -0.014(3) -0.003(3) -0.019(3)
C11B 0.057(6) 0.077(6) 0.069(5) -0.015(5) -0.005(4) -0.023(5)
C12B 0.075(5) 0.069(5) 0.117(8) -0.013(5) 0.002(5) -0.036(4)
C13B 0.063(5) 0.050(5) 0.061(5) -0.002(4) -0.021(4) -0.002(4)
C14B 0.057(4) 0.061(5) 0.091(6) -0.004(4) -0.029(4) -0.010(4)
C15B 0.069(6) 0.057(5) 0.076(6) -0.001(4) -0.017(5) -0.015(4)
C16B 0.083(7) 0.098(7) 0.087(7) -0.015(6) -0.013(5) -0.036(5)
C17B 0.070(5) 0.045(4) 0.065(5) 0.004(4) -0.005(4) -0.025(3)
C18B 0.081(5) 0.066(5) 0.091(6) -0.009(4) -0.015(5) -0.035(4)
C19B 0.096(7) 0.061(4) 0.095(6) 0.002(4) -0.030(5) -0.033(4)
C20B 0.103(8) 0.100(7) 0.117(8) -0.007(6) -0.032(7) -0.056(6)
C21B 0.073(4) 0.080(5) 0.063(5) 0.019(4) -0.016(4) -0.046(4)
C22B 0.120(7) 0.109(6) 0.075(6) -0.002(5) 0.000(5) -0.072(6)
C23B 0.116(7) 0.233(13) 0.063(6) 0.009(7) -0.009(5) -0.107(9)
C24B 0.223(15) 0.272(16) 0.106(9) -0.076(10) 0.067(9) -0.182(14)
C25B 0.073(5) 0.045(4) 0.086(6) -0.003(4) -0.027(4) -0.012(3)
C26B 0.086(5) 0.088(6) 0.072(5) -0.022(4) 0.006(4) -0.004(4)
C27B 0.145(10) 0.216(14) 0.152(12) 0.003(10) 0.075(9) -0.025(9)
C28B 0.121(10) 0.082(7) 0.48(3) 0.008(12) -0.020(14) -0.010(7)

loop_
_atom_type_symbol
_atom_type_description
_atom_type_scat_dispersion_real
_atom_type_scat_dispersion_imag
_atom_type_scat_source
C C 0.0033 0.0016 'International Tables Vol C Tables 4.2.6.8 and 6.1.1.4'
H H 0.0000 0.0000 'International Tables Vol C Tables 4.2.6.8 and 6.1.1.4'
N N 0.0061 0.0033 'International Tables Vol C Tables 4.2.6.8 and 6.1.1.4'
Ni Ni 0.3393 1.1124 'International Tables Vol C Tables 4.2.6.8 and 6.1.1.4'
S S 0.1246 0.1234 'International Tables Vol C Tables 4.2.6.8 and 6.1.1.4'

loop_
_geom_angle_atom_site_label_1
_geom_angle_atom_site_label_2
_geom_angle_atom_site_label_3
_geom_angle
S2A Ni1 S5A 178.27(14)
S2A Ni1 S6A 88.63(9)
S5A Ni1 S6A 91.34(9)
S2A Ni1 S1A 91.19(9)
S5A Ni1 S1A 88.88(9)
S6A Ni1 S1A 178.52(13)
C1A S1A Ni1 104.6(3)
C2A S2A Ni1 104.8(3)
C1A S3A C3A 104.6(4)
C2A S4A C4A 102.0(4)
C7A S5A Ni1 105.1(3)
C8A S6A Ni1 103.9(3)
C7A S7A C9A 104.5(4)
C8A S8A C10A 102.0(4)
C25A N1A C13A 107.3(6)
C25A N1A C17A 111.9(7)
C13A N1A C17A 109.4(6)
C25A N1A C21A 112.2(6)
C13A N1A C21A 110.3(6)
C17A N1A C21A 105.8(6)
C2A C1A S1A 120.0(6)
C2A C1A S3A 126.4(6)
S1A C1A S3A 113.6(5)
C1A C2A S2A 119.3(6)
C1A C2A S4A 128.1(6)
S2A C2A S4A 112.5(5)
C4A C3A C5A 113.7(7)
C4A C3A S3A 111.9(5)
C5A C3A S3A 113.3(6)
C6A C4A C3A 114.4(8)
C6A C4A S4A 112.1(6)
C3A C4A S4A 111.0(5)
C8A C7A S5A 119.5(6)
C8A C7A S7A 127.3(6)
S5A C7A S7A 113.2(5)
C7A C8A S6A 120.1(6)
C7A C8A S8A 128.1(6)
S6A C8A S8A 111.8(5)
C10A C9A C12A 112.9(8)
C10A C9A S7A 111.9(5)
C12A C9A S7A 110.5(6)
C9A C10A C11A 114.0(8)
C9A C10A S8A 112.9(5)
C11A C10A S8A 111.9(6)
N1A C13A C14A 118.2(6)
C15A C14A C13A 113.5(7)
C14A C15A C16A 113.0(8)
C18A C17A N1A 115.3(6)
C17A C18A C19A 114.9(8)
C20A C19A C18A 119.6(9)
C22A C21A N1A 114.1(7)
C23A C22A C21A 110.1(9)
C24A C23A C22A 114.3(11)
N1A C25A C26A 115.6(7)
C27A C26A C25A 111.7(7)
C26A C27A C28A 109.1(8)
S5B Ni2 S1B 88.63(10)
S5B Ni2 S6B 91.47(10)
S1B Ni2 S6B 179.49(13)
S5B Ni2 S2B 179.17(12)
S1B Ni2 S2B 91.60(10)
S6B Ni2 S2B 88.30(10)
C1B S1B Ni2 104.2(3)
C2B S2B Ni2 104.1(3)
C1B S3B C3B 100.3(3)
C2B S4B C4B 108.1(3)
C7B S5B Ni2 104.2(3)
C8B S6B Ni2 104.7(3)
C7B S7B C9B 101.1(3)
C8B S8B C10B 108.1(3)
C21B N1B C25B 107.6(6)
C21B N1B C13B 110.3(6)
C25B N1B C13B 112.2(6)
C21B N1B C17B 109.5(6)
C25B N1B C17B 110.6(6)
C13B N1B C17B 106.6(6)
C2B C1B S1B 119.9(6)
C2B C1B S3B 125.1(7)
S1B C1B S3B 115.0(5)
C1B C2B S2B 120.2(6)
C1B C2B S4B 126.2(6)
S2B C2B S4B 113.6(4)
C4B C3B C5B 111.2(5)
C4B C3B S3B 112.4(4)
C5B C3B S3B 107.4(5)
C3B C4B C6B 112.3(6)
C3B C4B S4B 114.4(4)
C6B C4B S4B 105.3(5)
C8B C7B S5B 120.4(7)
C8B C7B S7B 124.7(6)
S5B C7B S7B 114.9(5)
C7B C8B S6B 119.3(6)
C7B C8B S8B 126.7(6)
S6B C8B S8B 114.0(4)
C10B C9B C11B 112.7(5)
C10B C9B S7B 112.5(4)
C11B C9B S7B 105.8(5)
C9B C10B C12B 113.2(5)
C9B C10B S8B 113.7(4)
C12B C10B S8B 104.7(5)
C14B C13B N1B 113.6(6)
C15B C14B C13B 111.2(7)
C16B C15B C14B 113.9(7)
C18B C17B N1B 114.6(7)
C17B C18B C19B 112.7(8)
C18B C19B C20B 113.8(8)
C22B C21B N1B 117.4(7)
C23B C22B C21B 114.0(10)
C24B C23B C22B 120.5(13)
C26B C25B N1B 115.7(7)
C25B C26B C27B 105.9(8)
C28B C27B C26B 100.3(12)

loop_
_geom_bond_atom_site_label_1
_geom_bond_atom_site_label_2
_geom_bond_distance
Ni1 S2A 2.136(2)
Ni1 S5A 2.143(2)
Ni1 S6A 2.147(2)
Ni1 S1A 2.154(2)
S1A C1A 1.720(8)
S2A C2A 1.737(8)
S3A C1A 1.754(8)
S3A C3A 1.821(7)
S4A C2A 1.768(8)
S4A C4A 1.835(8)
S5A C7A 1.728(8)
S6A C8A 1.752(8)
S7A C7A 1.752(8)
S7A C9A 1.827(8)
S8A C8A 1.762(8)
S8A C10A 1.827(7)
N1A C25A 1.494(10)
N1A C13A 1.513(9)
N1A C17A 1.515(10)
N1A C21A 1.530(10)
C1A C2A 1.353(10)
C3A C4A 1.521(10)
C3A C5A 1.522(11)
C4A C6A 1.518(13)
C7A C8A 1.341(10)
C9A C10A 1.519(9)
C9A C12A 1.520(12)
C10A C11A 1.527(12)
C13A C14A 1.531(11)
C14A C15A 1.453(11)
C15A C16A 1.515(12)
C17A C18A 1.499(13)
C18A C19A 1.504(10)
C19A C20A 1.379(14)
C21A C22A 1.506(13)
C22A C23A 1.499(13)
C23A C24A 1.490(16)
C25A C26A 1.553(11)
C26A C27A 1.502(11)
C27A C28A 1.539(12)
Ni2 S5B 2.151(2)
Ni2 S1B 2.152(3)
Ni2 S6B 2.158(3)
Ni2 S2B 2.159(2)
S1B C1B 1.738(8)
S2B C2B 1.730(8)
S3B C1B 1.766(9)
S3B C3B 1.827(6)
S4B C2B 1.753(8)
S4B C4B 1.833(6)
S5B C7B 1.737(9)
S6B C8B 1.730(7)
S7B C7B 1.747(9)
S7B C9B 1.826(6)
S8B C8B 1.738(8)
S8B C10B 1.827(6)
N1B C21B 1.523(10)
N1B C25B 1.523(10)
N1B C13B 1.540(9)
N1B C17B 1.552(9)
C1B C2B 1.355(10)
C3B C4B 1.513(7)
C3B C5B 1.514(10)
C4B C6B 1.526(10)
C7B C8B 1.361(10)
C9B C10B 1.506(7)
C9B C11B 1.534(9)
C10B C12B 1.541(10)
C13B C14B 1.515(10)
C14B C15B 1.512(10)
C15B C16B 1.496(11)
C17B C18B 1.489(12)
C18B C19B 1.492(11)
C19B C20B 1.494(11)
C21B C22B 1.506(13)
C22B C23B 1.451(12)
C23B C24B 1.433(17)
C25B C26B 1.484(12)
C26B C27B 1.640(14)
C27B C28B 1.296(17)
